data_7061661
loop_
_publ_author_name
'Zhang, Xin'
'Prior, Timothy J.'
'Redshaw, Carl'

_publ_section_title
;
 Niobium and Tantalum complexes derived from the acids Ph2C(X)CO2H (X =
 OH, NH2): synthesis, structure and ROP capability
;
_journal_issue 29
_journal_name_full 'New Journal of Chemistry'
_journal_page_first 14146
_journal_page_last 14154
_journal_paper_doi 10.1039/D2NJ02527B
_journal_volume 46
_journal_year 2022
_chemical_formula_moiety 'C72 H80 O22 Ta4, 0.5[CH3CN]'
_chemical_formula_sum 'C73 H81.5 N0.5 O22 Ta4'
_chemical_formula_weight 2041.68
_space_group_crystal_system monoclinic
_space_group_IT_number 15
_space_group_name_Hall '-C 2yc'
_space_group_name_H-M_alt 'C 1 2/c 1'
_atom_sites_solution_hydrogens geom
_atom_sites_solution_primary dual
_audit_creation_date 2021-09-02
_audit_creation_method
;
Olex2 1.3
(compiled 2020.11.12 svn.r5f609507 for OlexSys, GUI svn.r6257)
;
_audit_update_record
;
2022-02-04 deposited with the CCDC.	2022-07-07 downloaded from the CCDC.
;
_cell_angle_alpha 90
_cell_angle_beta 114.593(2)
_cell_angle_gamma 90
_cell_formula_units_Z 4
_cell_length_a 22.2617(4)
_cell_length_b 14.3187(2)
_cell_length_c 25.8451(8)
_cell_measurement_reflns_used 56281
_cell_measurement_temperature 100.00(10)
_cell_measurement_theta_max 31.5280
_cell_measurement_theta_min 1.8260
_cell_volume 7491.0(3)
_computing_cell_refinement 'CrysAlisPro 1.171.41.105a (Rigaku OD, 2021)'
_computing_data_collection 'CrysAlisPro 1.171.41.105a (Rigaku OD, 2021)'
_computing_data_reduction 'CrysAlisPro 1.171.41.105a (Rigaku OD, 2021)'
_computing_molecular_graphics 'Olex2 1.3 (Dolomanov et al., 2009)'
_computing_publication_material 'Olex2 1.3 (Dolomanov et al., 2009)'
_computing_structure_refinement 'SHELXL 2018/3 (Sheldrick, 2015)'
_computing_structure_solution 'SHELXT  (Sheldrick, 2015)'
_diffrn_ambient_environment N~2~
_diffrn_ambient_temperature 100.00(10)
_diffrn_detector 'hybrid pixel detector'
_diffrn_detector_area_resol_mean 10.0000
_diffrn_detector_dtime 0.000
_diffrn_detector_type 'Rigaku, HyPix 6000HE'
_diffrn_measured_fraction_theta_full 1.000
_diffrn_measured_fraction_theta_max 1.000
_diffrn_measurement_details
;
List of Runs (angles in degrees, time in seconds):

  # Type    Start    End  Width  t~exp~   \w     \q     \k     \f   Frames
#--------------------------------------------------------------------------
  1  \w    -73.00  -7.00   0.50    0.40    --  -18.74 119.00 -17.00  132
  2  \w     13.00  76.00   0.50    0.40    --   21.24-119.00-101.00  126
  3  \w     22.00  63.00   0.50    0.40    --  -18.74  19.00-150.00   82
  4  \w     22.00  63.00   0.50    0.40    --  -18.74  19.00 -60.00   82
  5  \w    -16.00  63.00   0.50    0.40    --  -18.74  38.00  90.00  158
  6  \w     22.00  63.00   0.50    0.40    --  -18.74  19.00-180.00   82
  7  \w     22.00  63.00   0.50    0.40    --  -18.74  19.00  30.00   82
  8  \w     22.00  63.00   0.50    0.40    --  -18.74  19.00 -30.00   82
  9  \w      0.00  65.00   0.50    0.40    --   21.24 -99.00   0.00  130
 10  \w      0.00  65.00   0.50    0.40    --   21.24 -99.00 -90.00  130
 11  \w    -56.00   6.00   0.50    0.40    --  -18.74 -57.00   0.00  124
 12  \w    -49.00   9.00   0.50    0.40    --   21.24 -59.00 -31.00  116
 13  \w    -54.00   6.00   0.50    0.40    --  -18.74 -57.00 150.00  120
 14  \w    -19.00   7.00   0.50    0.40    --  -18.74 -38.00-120.00   52
 15  \w   -103.00 -40.00   0.50    0.40    --  -18.74 -19.00 -60.00  126
 16  \w    -50.00   1.00   0.50    0.40    --  -18.74 -57.00-120.00  102
 17  \w   -100.00 -23.00   0.50    0.40    --  -18.74 -38.00-120.00  154
 18  \w    -29.00  -1.00   0.50    0.40    --   21.24 111.00-178.58   56
 19  \w     24.00 104.00   0.50    0.40    --   21.24  19.00  90.00  160
 20  \w     22.00  48.00   0.50    0.40    --   21.24  19.00-180.00   52
 21  \w     52.00 104.00   0.50    0.40    --   21.24  19.00-180.00  104
 22  \w    -10.00  53.00   0.50    0.40    --   21.24 -77.00 150.00  126
 23  \w     21.00  48.00   0.50    0.40    --   21.24 -59.00 -31.00   54
 24  \w     -6.00  62.00   0.50    0.40    --   21.24  57.00-150.00  136
 25  \w     22.00  96.00   0.50    0.40    --   21.24  19.00  90.00  148
 26  \w    -40.00 -14.00   0.50    0.40    --   21.24 131.00 127.75   52
;
_diffrn_measurement_device 'four-circle diffractometer'
_diffrn_measurement_device_details 'Rigaku, UG2 \k goniometer'
_diffrn_measurement_device_type
'Rigaku FRE+ equipped with Arc)Sec VHF Varimax confocal mirrors and an UG2 goniometer and HyPix 6000HE detector'
_diffrn_measurement_method 'profile data from \w-scans'
_diffrn_measurement_specimen_support 'MiTeGen MicroLoop'
_diffrn_orient_matrix_type 'CrysAlisPro convention (1999,Acta A55,543-557)'
_diffrn_orient_matrix_UB_11 0.0127540000
_diffrn_orient_matrix_UB_12 -0.0249280000
_diffrn_orient_matrix_UB_13 -0.0165394000
_diffrn_orient_matrix_UB_21 0.0026866000
_diffrn_orient_matrix_UB_22 0.0423596000
_diffrn_orient_matrix_UB_23 -0.0128991000
_diffrn_orient_matrix_UB_31 0.0329964000
_diffrn_orient_matrix_UB_32 0.0061637000
_diffrn_orient_matrix_UB_33 0.0216886000
_diffrn_radiation_collimation 0.2
_diffrn_radiation_monochromator 'Confocal mirrors, Arc)Sec VHF Varimax'
_diffrn_radiation_probe x-ray
_diffrn_radiation_type 'Mo K\a'
_diffrn_radiation_wavelength 0.71075
_diffrn_radiation_xray_symbol K-L~3~
_diffrn_reflns_av_R_equivalents 0.0431
_diffrn_reflns_av_unetI/netI 0.0184
_diffrn_reflns_Laue_measured_fraction_full 1.000
_diffrn_reflns_Laue_measured_fraction_max 1.000
_diffrn_reflns_limit_h_max 30
_diffrn_reflns_limit_h_min -30
_diffrn_reflns_limit_k_max 19
_diffrn_reflns_limit_k_min -19
_diffrn_reflns_limit_l_max 34
_diffrn_reflns_limit_l_min -34
_diffrn_reflns_number 104958
_diffrn_reflns_point_group_measured_fraction_full 1.000
_diffrn_reflns_point_group_measured_fraction_max 1.000
_diffrn_reflns_theta_full 25.242
_diffrn_reflns_theta_max 28.700
_diffrn_reflns_theta_min 1.733
_diffrn_source 'Rotating Anode'
_diffrn_source_current 55.0
_diffrn_source_power 2.475
_diffrn_source_target Mo
_diffrn_source_type 'Rigaku FRE+'
_diffrn_source_voltage 45.0
_exptl_absorpt_coefficient_mu 5.896
_exptl_absorpt_correction_T_max 1.00000
_exptl_absorpt_correction_T_min 0.50908
_exptl_absorpt_correction_type multi-scan
_exptl_absorpt_process_details
;
CrysAlisPro 1.171.41.105a (Rigaku Oxford Diffraction, 2021)
Empirical absorption correction using spherical harmonics,
implemented in SCALE3 ABSPACK scaling algorithm.
;
_exptl_crystal_colour colourless
_exptl_crystal_colour_primary colourless
_exptl_crystal_density_diffrn 1.810
_exptl_crystal_description prism
_exptl_crystal_F_000 3964
_exptl_crystal_size_max 0.32
_exptl_crystal_size_mid 0.16
_exptl_crystal_size_min 0.09
_refine_diff_density_max 1.274
_refine_diff_density_min -1.128
_refine_diff_density_rms 0.098
_refine_ls_extinction_method none
_refine_ls_goodness_of_fit_ref 1.030
_refine_ls_hydrogen_treatment constr
_refine_ls_matrix_type full
_refine_ls_number_parameters 480
_refine_ls_number_reflns 9677
_refine_ls_number_restraints 124
_refine_ls_restrained_S_all 1.036
_refine_ls_R_factor_all 0.0226
_refine_ls_R_factor_gt 0.0194
_refine_ls_shift/su_max 0.003
_refine_ls_shift/su_mean 0.000
_refine_ls_structure_factor_coef Fsqd
_refine_ls_weighting_details 'w=1/[\s^2^(Fo^2^)+(0.0233P)^2^+20.1069P] where P=(Fo^2^+2Fc^2^)/3'
_refine_ls_weighting_scheme calc
_refine_ls_wR_factor_gt 0.0464
_refine_ls_wR_factor_ref 0.0475
_reflns_Friedel_coverage 0.000
_reflns_number_gt 8869
_reflns_number_total 9677
_reflns_threshold_expression 'I > 2\s(I)'
_cod_data_source_file d2nj02527b2.cif
_cod_data_source_block 2021ncs0504s
_cod_original_formula_sum 'C73 H81.50 N0.50 O22 Ta4'
_cod_database_code 7061661
_shelx_shelxl_version_number 2018/3
_chemical_oxdiff_formula (C14H12NO2)5Ta(OC2H5)5
_chemical_oxdiff_usercomment dpgTa
_shelx_space_group_comment
;
The symmetry employed for this shelxl refinement is uniquely defined
by the following loop, which should always be used as a source of
symmetry information in preference to the above space-group names.
They are only intended as comments.
;
_shelx_estimated_absorpt_t_max 0.619
_shelx_estimated_absorpt_t_min 0.254
_reflns_odcompleteness_completeness 99.99
_reflns_odcompleteness_iscentric 1
_reflns_odcompleteness_theta 28.64
_olex2_refinement_description
;
1. Fixed Uiso
 At 1.2 times of:
  All C(H) groups, All C(H,H) groups, All C(H,H,H,H) groups
 At 1.5 times of:
  All C(H,H,H) groups
2. Restrained distances
 C30-C29 \\sim C30A-C29
 with sigma of 0.02
 C36A-C35A \\sim C36-C35
 with sigma of 0.02
 C34A-C33 \\sim C34-C33
 with sigma of 0.02
 C32A-C31 \\sim C32-C31
 with sigma of 0.02
3. Uiso/Uaniso restraints and constraints
C35: within 2A with sigma of 0.04 and sigma for terminal atoms of 0.08 within 2A
C33: within 2A with sigma of 0.04 and sigma for terminal atoms of 0.08 within 2A
C29 \\sim C30A \\sim C30: within 2A with sigma of 0.04 and sigma for terminal
atoms of 0.08 within 2A
C32 \\sim C31 \\sim C32A: within 2A with sigma of 0.04 and sigma for terminal
atoms of 0.08 within 2A
C35A \\sim C35: within 2A with sigma of 0.04 and sigma for terminal atoms of
0.08 within 2A
Uanis(C30) \\sim Ueq, Uanis(C30A) \\sim Ueq, Uanis(C32) \\sim Ueq, Uanis(C32A)
\\sim Ueq: with sigma of 0.0125 and sigma for terminal atoms of 0.025
Uanis(C36) \\sim Ueq, Uanis(C36A) \\sim Ueq, Uanis(C34A) \\sim Ueq, Uanis(C34)
\\sim Ueq: with sigma of 0.0024 and sigma for terminal atoms of 0.0048
Uanis(C36) = Uanis(C36A)
Uanis(C34) = Uanis(C34A)
4. Rigid body (RIGU) restrains
 C33, O11, O12, C35, O10, C29, C30, C31, C32, C30A, C32A, O9
 with sigma for 1-2 distances of 0.004 and sigma for 1-3 distances of 0.004
 C35
 with sigma for 1-2 distances of 0.004 and sigma for 1-3 distances of 0.004
5. Others
 Sof(H29C)=Sof(H29D)=Sof(C30A)=Sof(H30D)=Sof(H30E)=Sof(H30F)=1-FVAR(1)
 Sof(H29A)=Sof(H29B)=Sof(C30)=Sof(H30A)=Sof(H30B)=Sof(H30C)=FVAR(1)
 Sof(H31C)=Sof(H31D)=Sof(C32A)=Sof(H32D)=Sof(H32E)=Sof(H32F)=1-FVAR(2)
 Sof(H31A)=Sof(H31B)=Sof(C32)=Sof(H32A)=Sof(H32B)=Sof(H32C)=FVAR(2)
 Sof(C36A)=Sof(H36D)=Sof(H36E)=Sof(H36F)=Sof(C35A)=Sof(H35C)=Sof(H35D)=1-FVAR(3)
 Sof(C35)=Sof(H35A)=Sof(H35B)=Sof(C36)=Sof(H36A)=Sof(H36B)=Sof(H36C)=FVAR(3)
 Sof(H33A)=Sof(H33B)=Sof(C34)=Sof(H34D)=Sof(H34E)=Sof(H34F)=1-FVAR(4)
 Sof(H33C)=Sof(H33D)=Sof(C34A)=Sof(H34A)=Sof(H34B)=Sof(H34C)=FVAR(4)
6.a Secondary CH2 refined with riding coordinates:
 C29(H29A,H29B), C29(H29C,H29D), C31(H31A,H31B), C31(H31C,H31D), C33(H33C,
 H33D), C33(H33A,H33B), C35(H35A,H35B), C35A(H35C,H35D)
6.b Me refined with riding coordinates:
 C30(H30A,H30B,H30C), C32(H32A,H32B,H32C), C30A(H30D,H30E,H30F), C32A(H32D,
 H32E,H32F), C34A(H34A,H34B,H34C), C34(H34D,H34E,H34F), C36(H36A,H36B,H36C),
 C36A(H36D,H36E,H36F)
6.c Aromatic/amide H refined with riding coordinates:
 C4(H4), C5(H5), C6(H6), C7(H7), C8(H8), C10(H10), C11(H11), C12(H12),
 C13(H13), C14(H14), C18(H18), C19(H19), C20(H20), C21(H21), C22(H22), C24(H24),
  C25(H25), C26(H26), C27(H27), C28(H28)
;
_smtbx_masks_special_details
;
A solvent mask was employed to model a small amount of electron
density. This equates to partial filling of voids by CH3CN and
gives and overall formula of 0.5CH3CN for each four-Ta cluster
and hence 2 CH3CN extra in each unit cell. 
;
_smtbx_masks_void_probe_radius 1.2
_smtbx_masks_void_truncation_radius 1.2
_olex2_submission_special_instructions 'No special instructions were received'
_oxdiff_exptl_absorpt_empirical_details
;
Empirical correction (ABSPACK) includes:
- Absorption correction using spherical harmonics
- Frame scaling
- Detector area scaling
;
_oxdiff_exptl_absorpt_empirical_full_max 2.880
_oxdiff_exptl_absorpt_empirical_full_min 0.639

loop_
_space_group_symop_operation_xyz
'x, y, z'
'-x, y, -z+1/2'
'x+1/2, y+1/2, z'
'-x+1/2, y+1/2, -z+1/2'
'-x, -y, -z'
'x, -y, z-1/2'
'-x+1/2, -y+1/2, -z'
'x+1/2, -y+1/2, z-1/2'

loop_
_atom_site_label
_atom_site_type_symbol
_atom_site_fract_x
_atom_site_fract_y
_atom_site_fract_z
_atom_site_U_iso_or_equiv
_atom_site_adp_type
_atom_site_occupancy
_atom_site_site_symmetry_order
_atom_site_calc_flag
_atom_site_refinement_flags_posn
_atom_site_refinement_flags_adp
_atom_site_refinement_flags_occupancy
_atom_site_disorder_assembly
_atom_site_disorder_group
Ta2 Ta 0.41204(2) 0.50605(2) 0.24273(2) 0.01498(3) Uani 1 1 d . . . . .
Ta1 Ta 0.53083(2) 0.15493(2) 0.33010(2) 0.01669(3) Uani 1 1 d . . . . .
O1 O 0.47155(8) 0.27552(12) 0.30059(7) 0.0168(3) Uani 1 1 d . . . . .
O2 O 0.45738(8) 0.42238(12) 0.32166(7) 0.0186(3) Uani 1 1 d . . . . .
O3 O 0.55028(9) 0.23046(12) 0.39833(7) 0.0198(3) Uani 1 1 d . . . . .
O4 O 0.42187(8) 0.38352(12) 0.20028(7) 0.0163(3) Uani 1 1 d . . . . .
O5 O 0.38786(8) 0.23729(12) 0.17641(7) 0.0176(3) Uani 1 1 d . . . . .
O6 O 0.33157(8) 0.43420(12) 0.22572(7) 0.0176(3) Uani 1 1 d . . . . .
O7 O 0.500000 0.13253(17) 0.250000 0.0196(5) Uani 1 2 d S T P . .
O8 O 0.500000 0.52592(17) 0.250000 0.0187(5) Uani 1 2 d S T P . .
O9 O 0.46535(9) 0.08359(13) 0.33831(8) 0.0262(4) Uani 1 1 d . . . . .
O10 O 0.59936(9) 0.06948(12) 0.36364(7) 0.0222(4) Uani 1 1 d . . . . .
O11 O 0.37734(8) 0.57952(12) 0.17669(7) 0.0199(3) Uani 1 1 d . . . . .
O12 O 0.40270(9) 0.59111(13) 0.29301(7) 0.0232(4) Uani 1 1 d . . . . .
C1 C 0.47882(11) 0.34202(17) 0.33542(10) 0.0164(4) Uani 1 1 d . . . . .
C2 C 0.51603(12) 0.31342(17) 0.39868(10) 0.0180(4) Uani 1 1 d . . . . .
C3 C 0.46590(13) 0.28881(18) 0.42336(11) 0.0225(5) Uani 1 1 d . . . . .
C4 C 0.39802(14) 0.2975(2) 0.39327(12) 0.0299(6) Uani 1 1 d . . . . .
H4 H 0.380265 0.324054 0.356228 0.036 Uiso 1 1 calc R U . . .
C5 C 0.35568(17) 0.2671(3) 0.41753(14) 0.0414(8) Uani 1 1 d . . . . .
H5 H 0.309234 0.273382 0.396936 0.050 Uiso 1 1 calc R U . . .
C6 C 0.3811(2) 0.2281(2) 0.47106(16) 0.0456(9) Uani 1 1 d . . . . .
H6 H 0.352176 0.206404 0.487059 0.055 Uiso 1 1 calc R U . . .
C7 C 0.4487(2) 0.2206(2) 0.50153(16) 0.0477(9) Uani 1 1 d . . . . .
H7 H 0.466319 0.194832 0.538768 0.057 Uiso 1 1 calc R U . . .
C8 C 0.49095(17) 0.2507(2) 0.47781(14) 0.0360(7) Uani 1 1 d . . . . .
H8 H 0.537369 0.245283 0.498939 0.043 Uiso 1 1 calc R U . . .
C9 C 0.56433(12) 0.38916(18) 0.43310(10) 0.0190(5) Uani 1 1 d . . . . .
C10 C 0.54313(13) 0.46411(19) 0.45572(10) 0.0224(5) Uani 1 1 d . . . . .
H10 H 0.497860 0.469344 0.448755 0.027 Uiso 1 1 calc R U . . .
C11 C 0.58777(13) 0.5308(2) 0.48823(11) 0.0257(5) Uani 1 1 d . . . . .
H11 H 0.572944 0.581532 0.503550 0.031 Uiso 1 1 calc R U . . .
C12 C 0.65384(14) 0.5244(2) 0.49868(12) 0.0296(6) Uani 1 1 d . . . . .
H12 H 0.684398 0.570057 0.521363 0.036 Uiso 1 1 calc R U . . .
C13 C 0.67505(13) 0.4504(2) 0.47569(12) 0.0292(6) Uani 1 1 d . . . . .
H13 H 0.720298 0.445763 0.482502 0.035 Uiso 1 1 calc R U . . .
C14 C 0.63053(13) 0.3835(2) 0.44283(11) 0.0240(5) Uani 1 1 d . . . . .
H14 H 0.645309 0.333467 0.426917 0.029 Uiso 1 1 calc R U . . .
C15 C 0.38063(11) 0.31801(17) 0.19150(9) 0.0160(4) Uani 1 1 d . . . . .
C16 C 0.31709(11) 0.34739(17) 0.19787(10) 0.0177(5) Uani 1 1 d . . . . .
C17 C 0.29348(12) 0.28109(18) 0.23173(11) 0.0207(5) Uani 1 1 d . . . . .
C18 C 0.24208(15) 0.3145(2) 0.24420(14) 0.0334(6) Uani 1 1 d . . . . .
H18 H 0.225045 0.375438 0.232430 0.040 Uiso 1 1 calc R U . . .
C19 C 0.21581(16) 0.2593(2) 0.27359(14) 0.0381(7) Uani 1 1 d . . . . .
H19 H 0.180545 0.282376 0.281544 0.046 Uiso 1 1 calc R U . . .
C20 C 0.24033(14) 0.1711(2) 0.29139(12) 0.0302(6) Uani 1 1 d . . . . .
H20 H 0.222351 0.133574 0.311776 0.036 Uiso 1 1 calc R U . . .
C21 C 0.29122(14) 0.1378(2) 0.27938(12) 0.0292(6) Uani 1 1 d . . . . .
H21 H 0.308203 0.076867 0.291473 0.035 Uiso 1 1 calc R U . . .
C22 C 0.31802(13) 0.19270(19) 0.24959(11) 0.0246(5) Uani 1 1 d . . . . .
H22 H 0.353168 0.169193 0.241608 0.030 Uiso 1 1 calc R U . . .
C23 C 0.26168(12) 0.35873(19) 0.13762(11) 0.0210(5) Uani 1 1 d . . . . .
C24 C 0.23525(13) 0.4457(2) 0.11755(12) 0.0285(6) Uani 1 1 d . . . . .
H24 H 0.252544 0.499308 0.140641 0.034 Uiso 1 1 calc R U . . .
C25 C 0.18331(15) 0.4557(3) 0.06363(13) 0.0375(7) Uani 1 1 d . . . . .
H25 H 0.164875 0.515565 0.050576 0.045 Uiso 1 1 calc R U . . .
C26 C 0.15896(14) 0.3782(3) 0.02947(12) 0.0390(8) Uani 1 1 d . . . . .
H26 H 0.124114 0.384592 -0.007393 0.047 Uiso 1 1 calc R U . . .
C27 C 0.18560(16) 0.2915(3) 0.04926(14) 0.0449(9) Uani 1 1 d . . . . .
H27 H 0.169102 0.238164 0.025728 0.054 Uiso 1 1 calc R U . . .
C28 C 0.23635(15) 0.2813(2) 0.10329(13) 0.0364(7) Uani 1 1 d . . . . .
H28 H 0.253696 0.221073 0.116680 0.044 Uiso 1 1 calc R U . . .
C29 C 0.4472(2) 0.0395(2) 0.37870(15) 0.0442(8) Uani 1 1 d D U . . .
H29A H 0.406288 0.068657 0.377467 0.053 Uiso 0.607(8) 1 calc R U P A 1
H29B H 0.482514 0.049192 0.417292 0.053 Uiso 0.607(8) 1 calc R U P A 1
H29C H 0.420071 0.084702 0.388696 0.053 Uiso 0.393(8) 1 calc R U P A 2
H29D H 0.417772 -0.013267 0.359037 0.053 Uiso 0.393(8) 1 calc R U P A 2
C30 C 0.4362(3) -0.0606(4) 0.3680(3) 0.057(2) Uani 0.607(8) 1 d D U P A 1
H30A H 0.423755 -0.088513 0.396742 0.086 Uiso 0.607(8) 1 calc R U P A 1
H30B H 0.400642 -0.070549 0.330084 0.086 Uiso 0.607(8) 1 calc R U P A 1
H30C H 0.476841 -0.090007 0.369894 0.086 Uiso 0.607(8) 1 calc R U P A 1
C31 C 0.66528(17) 0.0402(3) 0.38934(17) 0.0515(9) Uani 1 1 d D U . . .
H31A H 0.672137 0.001939 0.423258 0.062 Uiso 0.878(8) 1 calc R U P B 1
H31B H 0.694448 0.095504 0.402143 0.062 Uiso 0.878(8) 1 calc R U P B 1
H31C H 0.692893 0.084046 0.419451 0.062 Uiso 0.122(8) 1 calc R U P B 2
H31D H 0.684293 0.032671 0.361109 0.062 Uiso 0.122(8) 1 calc R U P B 2
C32 C 0.6834(3) -0.0153(4) 0.3496(3) 0.082(2) Uani 0.878(8) 1 d D U P B 1
H32A H 0.729734 -0.034725 0.368865 0.123 Uiso 0.878(8) 1 calc R U P B 1
H32B H 0.655133 -0.070739 0.337424 0.123 Uiso 0.878(8) 1 calc R U P B 1
H32C H 0.677427 0.022754 0.316325 0.123 Uiso 0.878(8) 1 calc R U P B 1
C33 C 0.39967(16) 0.6259(2) 0.14006(13) 0.0356(7) Uani 1 1 d D . . . .
H33C H 0.407026 0.580075 0.114620 0.043 Uiso 0.761(7) 1 calc R U P C 2
H33D H 0.442212 0.657336 0.162690 0.043 Uiso 0.761(7) 1 calc R U P C 2
H33A H 0.361572 0.635084 0.102918 0.043 Uiso 0.239(7) 1 calc R U P C 1
H33B H 0.431642 0.584929 0.133527 0.043 Uiso 0.239(7) 1 calc R U P C 1
C35 C 0.4103(3) 0.6243(4) 0.34731(19) 0.0347(11) Uani 0.738(6) 1 d D U P D 1
H35A H 0.404693 0.692932 0.346177 0.042 Uiso 0.738(6) 1 calc R U P D 1
H35B H 0.455076 0.609142 0.376228 0.042 Uiso 0.738(6) 1 calc R U P D 1
C30A C 0.4926(5) 0.0063(7) 0.4273(4) 0.045(2) Uani 0.393(8) 1 d D U P A 2
H30D H 0.470732 -0.021524 0.449598 0.068 Uiso 0.393(8) 1 calc R U P A 2
H30E H 0.519028 -0.041272 0.419124 0.068 Uiso 0.393(8) 1 calc R U P A 2
H30F H 0.521344 0.057387 0.448992 0.068 Uiso 0.393(8) 1 calc R U P A 2
C32A C 0.6579(16) -0.0535(17) 0.4141(14) 0.066(10) Uani 0.122(8) 1 d D U P B 2
H32D H 0.701486 -0.082409 0.433841 0.099 Uiso 0.122(8) 1 calc R U P B 2
H32E H 0.638006 -0.043748 0.441143 0.099 Uiso 0.122(8) 1 calc R U P B 2
H32F H 0.629489 -0.094629 0.383363 0.099 Uiso 0.122(8) 1 calc R U P B 2
C34A C 0.3498(3) 0.6967(4) 0.1052(2) 0.0601(14) Uani 0.761(7) 1 d D U P C 2
H34A H 0.365807 0.728629 0.079855 0.090 Uiso 0.761(7) 1 calc R U P C 2
H34B H 0.307903 0.665339 0.082505 0.090 Uiso 0.761(7) 1 calc R U P C 2
H34C H 0.343022 0.742453 0.130483 0.090 Uiso 0.761(7) 1 calc R U P C 2
C34 C 0.4308(9) 0.7161(10) 0.1599(7) 0.0601(14) Uani 0.239(7) 1 d D U P C 1
H34D H 0.444611 0.742667 0.131587 0.090 Uiso 0.239(7) 1 calc R U P C 1
H34E H 0.399341 0.758312 0.165378 0.090 Uiso 0.239(7) 1 calc R U P C 1
H34F H 0.469594 0.708026 0.196067 0.090 Uiso 0.239(7) 1 calc R U P C 1
C36 C 0.3596(2) 0.5790(4) 0.3627(2) 0.0452(11) Uani 0.738(6) 1 d D U P D 1
H36A H 0.364498 0.601501 0.400055 0.068 Uiso 0.738(6) 1 calc R U P D 1
H36B H 0.315362 0.594659 0.334081 0.068 Uiso 0.738(6) 1 calc R U P D 1
H36C H 0.365603 0.511106 0.364047 0.068 Uiso 0.738(6) 1 calc R U P D 1
C36A C 0.4226(7) 0.6736(10) 0.3765(6) 0.0452(11) Uani 0.262(6) 1 d D U P D 2
H36D H 0.410788 0.682500 0.408656 0.068 Uiso 0.262(6) 1 calc R U P D 2
H36E H 0.469295 0.656067 0.390644 0.068 Uiso 0.262(6) 1 calc R U P D 2
H36F H 0.415123 0.731850 0.354757 0.068 Uiso 0.262(6) 1 calc R U P D 2
C35A C 0.3805(6) 0.5972(10) 0.3385(5) 0.029(3) Uani 0.262(6) 1 d D U P D 2
H35C H 0.387602 0.537374 0.359380 0.035 Uiso 0.262(6) 1 calc R U P D 2
H35D H 0.333047 0.613694 0.323239 0.035 Uiso 0.262(6) 1 calc R U P D 2

loop_
_atom_site_aniso_label
_atom_site_aniso_U_11
_atom_site_aniso_U_22
_atom_site_aniso_U_33
_atom_site_aniso_U_23
_atom_site_aniso_U_13
_atom_site_aniso_U_12
Ta2 0.01125(4) 0.01557(5) 0.01931(5) -0.00055(3) 0.00755(4) 0.00099(3)
Ta1 0.01855(5) 0.01538(5) 0.01953(5) 0.00234(3) 0.01129(4) 0.00113(3)
O1 0.0157(8) 0.0174(8) 0.0194(8) 0.0012(6) 0.0094(6) 0.0012(6)
O2 0.0168(8) 0.0195(8) 0.0210(8) 0.0016(7) 0.0093(7) 0.0009(7)
O3 0.0227(8) 0.0207(9) 0.0189(8) 0.0026(7) 0.0116(7) 0.0058(7)
O4 0.0141(7) 0.0175(8) 0.0197(8) -0.0008(6) 0.0093(6) 0.0008(6)
O5 0.0181(8) 0.0180(8) 0.0196(8) -0.0027(6) 0.0106(7) -0.0007(7)
O6 0.0130(7) 0.0195(8) 0.0224(8) -0.0051(7) 0.0095(6) -0.0021(6)
O7 0.0217(12) 0.0151(11) 0.0220(12) 0.000 0.0092(10) 0.000
O8 0.0129(11) 0.0161(11) 0.0275(12) 0.000 0.0087(10) 0.000
O9 0.0280(10) 0.0240(9) 0.0335(10) 0.0066(8) 0.0197(8) -0.0023(8)
O10 0.0250(9) 0.0192(9) 0.0240(9) 0.0037(7) 0.0119(7) 0.0038(7)
O11 0.0171(8) 0.0226(9) 0.0225(8) 0.0034(7) 0.0107(7) 0.0032(7)
O12 0.0251(9) 0.0220(9) 0.0220(9) -0.0021(7) 0.0091(7) 0.0056(7)
C1 0.0139(10) 0.0195(11) 0.0199(11) 0.0003(9) 0.0112(9) -0.0008(8)
C2 0.0182(11) 0.0204(11) 0.0183(11) 0.0014(9) 0.0103(9) 0.0028(9)
C3 0.0282(13) 0.0200(12) 0.0279(13) -0.0027(10) 0.0202(11) -0.0018(10)
C4 0.0275(13) 0.0392(16) 0.0298(14) -0.0141(12) 0.0187(11) -0.0144(12)
C5 0.0367(17) 0.055(2) 0.0457(18) -0.0284(16) 0.0307(15) -0.0270(15)
C6 0.068(2) 0.0346(17) 0.064(2) -0.0142(16) 0.057(2) -0.0185(17)
C7 0.079(3) 0.0359(18) 0.057(2) 0.0164(16) 0.057(2) 0.0154(18)
C8 0.0471(18) 0.0367(16) 0.0399(16) 0.0145(13) 0.0337(15) 0.0158(14)
C9 0.0197(11) 0.0243(12) 0.0150(10) 0.0016(9) 0.0092(9) -0.0004(9)
C10 0.0197(11) 0.0286(13) 0.0208(11) -0.0013(10) 0.0104(10) 0.0006(10)
C11 0.0272(13) 0.0293(14) 0.0247(12) -0.0061(11) 0.0150(11) -0.0033(11)
C12 0.0258(13) 0.0383(16) 0.0247(13) -0.0059(12) 0.0104(11) -0.0078(12)
C13 0.0181(12) 0.0412(17) 0.0287(13) -0.0012(12) 0.0102(11) -0.0014(11)
C14 0.0210(12) 0.0316(14) 0.0225(12) 0.0013(10) 0.0120(10) 0.0029(10)
C15 0.0135(10) 0.0212(11) 0.0144(10) 0.0006(9) 0.0067(8) 0.0000(9)
C16 0.0140(10) 0.0198(12) 0.0215(11) -0.0043(9) 0.0096(9) -0.0026(9)
C17 0.0165(11) 0.0252(13) 0.0233(12) -0.0045(10) 0.0112(9) -0.0065(9)
C18 0.0315(15) 0.0327(15) 0.0490(18) 0.0036(13) 0.0297(14) 0.0026(12)
C19 0.0309(15) 0.0478(19) 0.0491(18) 0.0005(15) 0.0301(15) -0.0049(14)
C20 0.0260(13) 0.0385(16) 0.0310(14) -0.0026(12) 0.0167(11) -0.0155(12)
C21 0.0314(14) 0.0265(14) 0.0315(14) 0.0020(11) 0.0148(12) -0.0088(11)
C22 0.0215(12) 0.0267(13) 0.0282(13) -0.0025(11) 0.0129(10) -0.0061(10)
C23 0.0138(10) 0.0305(13) 0.0214(11) -0.0042(10) 0.0100(9) -0.0027(10)
C24 0.0223(13) 0.0335(15) 0.0258(13) 0.0003(11) 0.0061(11) -0.0020(11)
C25 0.0234(14) 0.051(2) 0.0327(15) 0.0099(14) 0.0063(12) 0.0012(13)
C26 0.0177(13) 0.073(2) 0.0232(14) 0.0005(14) 0.0057(11) -0.0041(14)
C27 0.0266(15) 0.064(2) 0.0358(16) -0.0242(16) 0.0048(13) -0.0062(15)
C28 0.0262(14) 0.0390(17) 0.0362(16) -0.0138(13) 0.0053(12) -0.0008(13)
C29 0.064(2) 0.0372(18) 0.0500(19) 0.0105(15) 0.0423(18) -0.0035(16)
C30 0.065(4) 0.026(3) 0.109(6) 0.024(3) 0.064(4) 0.006(3)
C31 0.0294(16) 0.042(2) 0.066(2) 0.0075(18) 0.0038(16) 0.0104(15)
C32 0.089(4) 0.086(4) 0.106(4) 0.046(3) 0.075(4) 0.061(3)
C33 0.0420(17) 0.0419(17) 0.0332(15) 0.0104(13) 0.0261(14) 0.0041(14)
C35 0.046(3) 0.035(3) 0.023(2) -0.0055(18) 0.013(2) 0.007(2)
C30A 0.045(5) 0.048(5) 0.049(5) 0.020(4) 0.026(4) 0.008(4)
C32A 0.044(14) 0.042(11) 0.066(16) 0.012(11) -0.022(11) -0.002(9)
C34A 0.078(3) 0.062(3) 0.055(2) 0.0184(19) 0.042(2) 0.021(2)
C34 0.078(3) 0.062(3) 0.055(2) 0.0184(19) 0.042(2) 0.021(2)
C36 0.046(2) 0.055(2) 0.040(2) 0.0024(18) 0.0235(18) 0.0108(18)
C36A 0.046(2) 0.055(2) 0.040(2) 0.0024(18) 0.0235(18) 0.0108(18)
C35A 0.017(5) 0.051(8) 0.023(6) -0.006(5) 0.012(5) -0.002(5)

loop_
_atom_type_symbol
_atom_type_description
_atom_type_scat_dispersion_real
_atom_type_scat_dispersion_imag
_atom_type_scat_source
C C 0.0033 0.0016 'International Tables Vol C Tables 4.2.6.8 and 6.1.1.4'
H H 0.0000 0.0000 'International Tables Vol C Tables 4.2.6.8 and 6.1.1.4'
N N 0.0061 0.0033 'International Tables Vol C Tables 4.2.6.8 and 6.1.1.4'
O O 0.0106 0.0060 'International Tables Vol C Tables 4.2.6.8 and 6.1.1.4'
Ta Ta -0.7052 6.5227 'International Tables Vol C Tables 4.2.6.8 and 6.1.1.4'

loop_
_geom_angle_atom_site_label_1
_geom_angle_atom_site_label_2
_geom_angle_atom_site_label_3
_geom_angle
_geom_angle_site_symmetry_1
_geom_angle_site_symmetry_3
_geom_angle_publ_flag
O4 Ta2 O2 85.62(6) . . ?
O6 Ta2 O2 86.91(7) . . ?
O6 Ta2 O4 74.38(6) . . ?
O8 Ta2 O2 86.23(6) . . ?
O8 Ta2 O4 81.50(8) . . ?
O8 Ta2 O6 155.35(8) . . ?
O11 Ta2 O2 177.41(7) . . ?
O11 Ta2 O4 94.88(7) . . ?
O11 Ta2 O6 95.67(7) . . ?
O11 Ta2 O8 91.32(7) . . ?
O12 Ta2 O2 81.43(7) . . ?
O12 Ta2 O4 165.48(7) . . ?
O12 Ta2 O6 98.29(8) . . ?
O12 Ta2 O8 104.04(8) . . ?
O12 Ta2 O11 98.35(8) . . ?
O1 Ta1 O5 86.86(6) . 2_655 ?
O3 Ta1 O1 75.19(7) . . ?
O3 Ta1 O5 83.87(7) . 2_655 ?
O7 Ta1 O1 81.84(8) . . ?
O7 Ta1 O3 155.60(9) . . ?
O7 Ta1 O5 86.79(6) . 2_655 ?
O9 Ta1 O1 95.07(7) . . ?
O9 Ta1 O3 95.19(8) . . ?
O9 Ta1 O5 177.58(7) . 2_655 ?
O9 Ta1 O7 94.92(7) . . ?
O9 Ta1 O10 96.60(8) . . ?
O10 Ta1 O1 166.23(7) . . ?
O10 Ta1 O3 96.45(7) . . ?
O10 Ta1 O5 81.31(7) . 2_655 ?
O10 Ta1 O7 104.37(8) . . ?
C1 O1 Ta1 118.64(15) . . ?
C1 O2 Ta2 137.73(16) . . ?
C2 O3 Ta1 123.54(14) . . ?
C15 O4 Ta2 118.75(15) . . ?
C15 O5 Ta1 136.66(15) . 2_655 ?
C16 O6 Ta2 125.14(14) . . ?
Ta1 O7 Ta1 160.74(14) . 2_655 ?
Ta2 O8 Ta2 162.86(14) 2_655 . ?
C29 O9 Ta1 143.7(2) . . ?
C31 O10 Ta1 155.6(2) . . ?
C33 O11 Ta2 138.65(18) . . ?
C35 O12 Ta2 155.2(2) . . ?
C35A O12 Ta2 141.3(6) . . ?
O1 C1 C2 113.8(2) . . ?
O2 C1 O1 124.8(2) . . ?
O2 C1 C2 121.4(2) . . ?
O3 C2 C1 105.55(18) . . ?
O3 C2 C3 107.2(2) . . ?
O3 C2 C9 110.49(19) . . ?
C3 C2 C1 109.66(19) . . ?
C9 C2 C1 111.4(2) . . ?
C9 C2 C3 112.19(19) . . ?
C4 C3 C2 123.7(2) . . ?
C4 C3 C8 119.1(3) . . ?
C8 C3 C2 117.0(2) . . ?
C3 C4 H4 120.0 . . ?
C3 C4 C5 120.0(3) . . ?
C5 C4 H4 120.0 . . ?
C4 C5 H5 119.8 . . ?
C6 C5 C4 120.3(3) . . ?
C6 C5 H5 119.8 . . ?
C5 C6 H6 120.1 . . ?
C5 C6 C7 119.9(3) . . ?
C7 C6 H6 120.1 . . ?
C6 C7 H7 119.9 . . ?
C6 C7 C8 120.1(3) . . ?
C8 C7 H7 119.9 . . ?
C3 C8 H8 119.7 . . ?
C7 C8 C3 120.6(3) . . ?
C7 C8 H8 119.7 . . ?
C10 C9 C2 120.8(2) . . ?
C14 C9 C2 120.0(2) . . ?
C14 C9 C10 119.2(2) . . ?
C9 C10 H10 119.9 . . ?
C11 C10 C9 120.2(2) . . ?
C11 C10 H10 119.9 . . ?
C10 C11 H11 119.7 . . ?
C10 C11 C12 120.7(3) . . ?
C12 C11 H11 119.7 . . ?
C11 C12 H12 120.3 . . ?
C11 C12 C13 119.3(3) . . ?
C13 C12 H12 120.3 . . ?
C12 C13 H13 119.8 . . ?
C14 C13 C12 120.4(3) . . ?
C14 C13 H13 119.8 . . ?
C9 C14 H14 119.9 . . ?
C13 C14 C9 120.2(3) . . ?
C13 C14 H14 119.9 . . ?
O4 C15 C16 114.0(2) . . ?
O5 C15 O4 124.3(2) . . ?
O5 C15 C16 121.7(2) . . ?
O6 C16 C15 105.65(18) . . ?
O6 C16 C17 108.48(19) . . ?
O6 C16 C23 109.9(2) . . ?
C17 C16 C15 116.1(2) . . ?
C17 C16 C23 108.87(19) . . ?
C23 C16 C15 107.68(19) . . ?
C18 C17 C16 115.5(2) . . ?
C22 C17 C16 125.4(2) . . ?
C22 C17 C18 119.0(2) . . ?
C17 C18 H18 119.8 . . ?
C19 C18 C17 120.4(3) . . ?
C19 C18 H18 119.8 . . ?
C18 C19 H19 119.7 . . ?
C20 C19 C18 120.5(3) . . ?
C20 C19 H19 119.7 . . ?
C19 C20 H20 120.3 . . ?
C19 C20 C21 119.4(3) . . ?
C21 C20 H20 120.3 . . ?
C20 C21 H21 119.7 . . ?
C20 C21 C22 120.6(3) . . ?
C22 C21 H21 119.7 . . ?
C17 C22 C21 120.1(3) . . ?
C17 C22 H22 120.0 . . ?
C21 C22 H22 120.0 . . ?
C24 C23 C16 120.7(2) . . ?
C24 C23 C28 119.0(3) . . ?
C28 C23 C16 120.3(3) . . ?
C23 C24 H24 119.6 . . ?
C23 C24 C25 120.8(3) . . ?
C25 C24 H24 119.6 . . ?
C24 C25 H25 120.1 . . ?
C26 C25 C24 119.8(3) . . ?
C26 C25 H25 120.1 . . ?
C25 C26 H26 120.3 . . ?
C27 C26 C25 119.5(3) . . ?
C27 C26 H26 120.3 . . ?
C26 C27 H27 119.6 . . ?
C26 C27 C28 120.7(3) . . ?
C28 C27 H27 119.6 . . ?
C23 C28 C27 120.2(3) . . ?
C23 C28 H28 119.9 . . ?
C27 C28 H28 119.9 . . ?
O9 C29 H29A 109.2 . . ?
O9 C29 H29B 109.2 . . ?
O9 C29 H29C 107.0 . . ?
O9 C29 H29D 107.0 . . ?
O9 C29 C30 112.0(4) . . ?
H29A C29 H29B 107.9 . . ?
H29C C29 H29D 106.8 . . ?
C30 C29 H29A 109.2 . . ?
C30 C29 H29B 109.2 . . ?
C30A C29 O9 121.2(5) . . ?
C30A C29 H29C 107.0 . . ?
C30A C29 H29D 107.0 . . ?
C29 C30 H30A 109.5 . . ?
C29 C30 H30B 109.5 . . ?
C29 C30 H30C 109.5 . . ?
H30A C30 H30B 109.5 . . ?
H30A C30 H30C 109.5 . . ?
H30B C30 H30C 109.5 . . ?
O10 C31 H31A 109.3 . . ?
O10 C31 H31B 109.3 . . ?
O10 C31 H31C 111.6 . . ?
O10 C31 H31D 111.6 . . ?
O10 C31 C32 111.5(4) . . ?
O10 C31 C32A 100.9(13) . . ?
H31A C31 H31B 108.0 . . ?
H31C C31 H31D 109.4 . . ?
C32 C31 H31A 109.3 . . ?
C32 C31 H31B 109.3 . . ?
C32A C31 H31C 111.6 . . ?
C32A C31 H31D 111.6 . . ?
C31 C32 H32A 109.5 . . ?
C31 C32 H32B 109.5 . . ?
C31 C32 H32C 109.5 . . ?
H32A C32 H32B 109.5 . . ?
H32A C32 H32C 109.5 . . ?
H32B C32 H32C 109.5 . . ?
O11 C33 H33C 109.6 . . ?
O11 C33 H33D 109.6 . . ?
O11 C33 H33A 108.4 . . ?
O11 C33 H33B 108.4 . . ?
O11 C33 C34A 110.1(3) . . ?
O11 C33 C34 115.7(7) . . ?
H33C C33 H33D 108.2 . . ?
H33A C33 H33B 107.4 . . ?
C34A C33 H33C 109.6 . . ?
C34A C33 H33D 109.6 . . ?
C34 C33 H33A 108.4 . . ?
C34 C33 H33B 108.4 . . ?
O12 C35 H35A 109.9 . . ?
O12 C35 H35B 109.9 . . ?
O12 C35 C36 109.0(4) . . ?
H35A C35 H35B 108.3 . . ?
C36 C35 H35A 109.9 . . ?
C36 C35 H35B 109.9 . . ?
C29 C30A H30D 109.5 . . ?
C29 C30A H30E 109.5 . . ?
C29 C30A H30F 109.5 . . ?
H30D C30A H30E 109.5 . . ?
H30D C30A H30F 109.5 . . ?
H30E C30A H30F 109.5 . . ?
C31 C32A H32D 109.5 . . ?
C31 C32A H32E 109.5 . . ?
C31 C32A H32F 109.5 . . ?
H32D C32A H32E 109.5 . . ?
H32D C32A H32F 109.5 . . ?
H32E C32A H32F 109.5 . . ?
C33 C34A H34A 109.5 . . ?
C33 C34A H34B 109.5 . . ?
C33 C34A H34C 109.5 . . ?
H34A C34A H34B 109.5 . . ?
H34A C34A H34C 109.5 . . ?
H34B C34A H34C 109.5 . . ?
C33 C34 H34D 109.5 . . ?
C33 C34 H34E 109.5 . . ?
C33 C34 H34F 109.5 . . ?
H34D C34 H34E 109.5 . . ?
H34D C34 H34F 109.5 . . ?
H34E C34 H34F 109.5 . . ?
C35 C36 H36A 109.5 . . ?
C35 C36 H36B 109.5 . . ?
C35 C36 H36C 109.5 . . ?
H36A C36 H36B 109.5 . . ?
H36A C36 H36C 109.5 . . ?
H36B C36 H36C 109.5 . . ?
H36D C36A H36E 109.5 . . ?
H36D C36A H36F 109.5 . . ?
H36E C36A H36F 109.5 . . ?
C35A C36A H36D 109.5 . . ?
C35A C36A H36E 109.5 . . ?
C35A C36A H36F 109.5 . . ?
O12 C35A C36A 104.0(10) . . ?
O12 C35A H35C 111.0 . . ?
O12 C35A H35D 111.0 . . ?
C36A C35A H35C 111.0 . . ?
C36A C35A H35D 111.0 . . ?
H35C C35A H35D 109.0 . . ?

loop_
_geom_bond_atom_site_label_1
_geom_bond_atom_site_label_2
_geom_bond_distance
_geom_bond_site_symmetry_2
_geom_bond_publ_flag
Ta2 O2 2.2139(17) . ?
Ta2 O4 2.1283(16) . ?
Ta2 O6 1.9506(16) . ?
Ta2 O8 1.9091(4) . ?
Ta2 O11 1.8759(17) . ?
Ta2 O12 1.8547(17) . ?
Ta1 O1 2.1135(16) . ?
Ta1 O3 1.9573(17) . ?
Ta1 O5 2.2246(16) 2_655 ?
Ta1 O7 1.9175(4) . ?
Ta1 O9 1.8629(18) . ?
Ta1 O10 1.8643(18) . ?
O1 C1 1.273(3) . ?
O2 C1 1.240(3) . ?
O3 C2 1.414(3) . ?
O4 C15 1.265(3) . ?
O5 C15 1.251(3) . ?
O6 C16 1.405(3) . ?
O9 C29 1.416(3) . ?
O10 C31 1.400(4) . ?
O11 C33 1.406(3) . ?
O12 C35 1.424(5) . ?
O12 C35A 1.455(12) . ?
C1 C2 1.549(3) . ?
C2 C3 1.539(3) . ?
C2 C9 1.526(3) . ?
C3 C4 1.388(4) . ?
C3 C8 1.391(4) . ?
C4 H4 0.9500 . ?
C4 C5 1.401(4) . ?
C5 H5 0.9500 . ?
C5 C6 1.376(5) . ?
C6 H6 0.9500 . ?
C6 C7 1.383(6) . ?
C7 H7 0.9500 . ?
C7 C8 1.387(4) . ?
C8 H8 0.9500 . ?
C9 C10 1.395(4) . ?
C9 C14 1.390(3) . ?
C10 H10 0.9500 . ?
C10 C11 1.382(4) . ?
C11 H11 0.9500 . ?
C11 C12 1.383(4) . ?
C12 H12 0.9500 . ?
C12 C13 1.389(4) . ?
C13 H13 0.9500 . ?
C13 C14 1.387(4) . ?
C14 H14 0.9500 . ?
C15 C16 1.549(3) . ?
C16 C17 1.525(3) . ?
C16 C23 1.541(3) . ?
C17 C18 1.396(4) . ?
C17 C22 1.380(4) . ?
C18 H18 0.9500 . ?
C18 C19 1.383(4) . ?
C19 H19 0.9500 . ?
C19 C20 1.376(5) . ?
C20 H20 0.9500 . ?
C20 C21 1.379(4) . ?
C21 H21 0.9500 . ?
C21 C22 1.396(4) . ?
C22 H22 0.9500 . ?
C23 C24 1.383(4) . ?
C23 C28 1.384(4) . ?
C24 H24 0.9500 . ?
C24 C25 1.399(4) . ?
C25 H25 0.9500 . ?
C25 C26 1.380(5) . ?
C26 H26 0.9500 . ?
C26 C27 1.379(5) . ?
C27 H27 0.9500 . ?
C27 C28 1.391(4) . ?
C28 H28 0.9500 . ?
C29 H29A 0.9900 . ?
C29 H29B 0.9900 . ?
C29 H29C 0.9900 . ?
C29 H29D 0.9900 . ?
C29 C30 1.461(7) . ?
C29 C30A 1.329(9) . ?
C30 H30A 0.9800 . ?
C30 H30B 0.9800 . ?
C30 H30C 0.9800 . ?
C31 H31A 0.9900 . ?
C31 H31B 0.9900 . ?
C31 H31C 0.9900 . ?
C31 H31D 0.9900 . ?
C31 C32 1.481(6) . ?
C31 C32A 1.525(18) . ?
C32 H32A 0.9800 . ?
C32 H32B 0.9800 . ?
C32 H32C 0.9800 . ?
C33 H33C 0.9900 . ?
C33 H33D 0.9900 . ?
C33 H33A 0.9900 . ?
C33 H33B 0.9900 . ?
C33 C34A 1.496(6) . ?
C33 C34 1.454(15) . ?
C35 H35A 0.9900 . ?
C35 H35B 0.9900 . ?
C35 C36 1.491(7) . ?
C30A H30D 0.9800 . ?
C30A H30E 0.9800 . ?
C30A H30F 0.9800 . ?
C32A H32D 0.9800 . ?
C32A H32E 0.9800 . ?
C32A H32F 0.9800 . ?
C34A H34A 0.9800 . ?
C34A H34B 0.9800 . ?
C34A H34C 0.9800 . ?
C34 H34D 0.9800 . ?
C34 H34E 0.9800 . ?
C34 H34F 0.9800 . ?
C36 H36A 0.9800 . ?
C36 H36B 0.9800 . ?
C36 H36C 0.9800 . ?
C36A H36D 0.9800 . ?
C36A H36E 0.9800 . ?
C36A H36F 0.9800 . ?
C36A C35A 1.507(14) . ?
C35A H35C 0.9900 . ?
C35A H35D 0.9900 . ?

loop_
_geom_torsion_atom_site_label_1
_geom_torsion_atom_site_label_2
_geom_torsion_atom_site_label_3
_geom_torsion_atom_site_label_4
_geom_torsion
_geom_torsion_site_symmetry_1
_geom_torsion_site_symmetry_2
_geom_torsion_site_symmetry_3
_geom_torsion_site_symmetry_4
_geom_torsion_publ_flag
Ta2 O2 C1 O1 -9.9(4) . . . . ?
Ta2 O2 C1 C2 171.96(15) . . . . ?
Ta2 O4 C15 O5 -166.77(17) . . . . ?
Ta2 O4 C15 C16 16.4(2) . . . . ?
Ta2 O6 C16 C15 7.0(2) . . . . ?
Ta2 O6 C16 C17 132.09(17) . . . . ?
Ta2 O6 C16 C23 -108.96(19) . . . . ?
Ta2 O11 C33 C34A -162.3(3) . . . . ?
Ta2 O11 C33 C34 -80.0(9) . . . . ?
Ta2 O12 C35 C36 -78.9(7) . . . . ?
Ta2 O12 C35A C36A 149.6(7) . . . . ?
Ta1 O1 C1 O2 165.04(18) . . . . ?
Ta1 O1 C1 C2 -16.7(2) . . . . ?
Ta1 O3 C2 C1 -15.6(2) . . . . ?
Ta1 O3 C2 C3 101.33(19) . . . . ?
Ta1 O3 C2 C9 -136.11(16) . . . . ?
Ta1 O5 C15 O4 11.8(4) 2_655 . . . ?
Ta1 O5 C15 C16 -171.63(15) 2_655 . . . ?
Ta1 O9 C29 C30 -122.1(4) . . . . ?
Ta1 O9 C29 C30A -30.3(7) . . . . ?
Ta1 O10 C31 C32 -105.5(5) . . . . ?
Ta1 O10 C31 C32A 164.7(16) . . . . ?
O1 Ta1 O9 C29 -113.2(3) . . . . ?
O1 Ta1 O10 C31 -15.4(7) . . . . ?
O1 C1 C2 O3 19.6(3) . . . . ?
O1 C1 C2 C3 -95.7(2) . . . . ?
O1 C1 C2 C9 139.5(2) . . . . ?
O2 Ta2 O12 C35 2.8(7) . . . . ?
O2 Ta2 O12 C35A -47.5(8) . . . . ?
O2 C1 C2 O3 -162.1(2) . . . . ?
O2 C1 C2 C3 82.6(3) . . . . ?
O2 C1 C2 C9 -42.2(3) . . . . ?
O3 Ta1 O9 C29 -37.6(3) . . . . ?
O3 Ta1 O10 C31 -67.1(5) . . . . ?
O3 C2 C3 C4 -117.9(3) . . . . ?
O3 C2 C3 C8 58.3(3) . . . . ?
O3 C2 C9 C10 -158.3(2) . . . . ?
O3 C2 C9 C14 21.0(3) . . . . ?
O4 Ta2 O11 C33 -75.7(3) . . . . ?
O4 Ta2 O12 C35 29.9(8) . . . . ?
O4 Ta2 O12 C35A -20.4(9) . . . . ?
O4 C15 C16 O6 -14.5(3) . . . . ?
O4 C15 C16 C17 -134.7(2) . . . . ?
O4 C15 C16 C23 103.0(2) . . . . ?
O5 Ta1 O10 C31 15.6(5) 2_655 . . . ?
O5 C15 C16 O6 168.6(2) . . . . ?
O5 C15 C16 C17 48.4(3) . . . . ?
O5 C15 C16 C23 -73.9(3) . . . . ?
O6 Ta2 O11 C33 -150.5(3) . . . . ?
O6 Ta2 O12 C35 88.4(7) . . . . ?
O6 Ta2 O12 C35A 38.0(8) . . . . ?
O6 C16 C17 C18 52.4(3) . . . . ?
O6 C16 C17 C22 -128.6(3) . . . . ?
O6 C16 C23 C24 2.0(3) . . . . ?
O6 C16 C23 C28 -176.2(2) . . . . ?
O7 Ta1 O9 C29 164.6(3) . . . . ?
O7 Ta1 O10 C31 100.0(5) . . . . ?
O8 Ta2 O11 C33 5.9(3) . . . . ?
O8 Ta2 O12 C35 -81.1(7) . . . . ?
O8 Ta2 O12 C35A -131.4(8) . . . . ?
O9 Ta1 O10 C31 -163.1(5) . . . . ?
O10 Ta1 O9 C29 59.5(3) . . . . ?
O11 Ta2 O12 C35 -174.6(7) . . . . ?
O11 Ta2 O12 C35A 135.1(8) . . . . ?
O12 Ta2 O11 C33 110.3(3) . . . . ?
C1 C2 C3 C4 -3.7(3) . . . . ?
C1 C2 C3 C8 172.4(2) . . . . ?
C1 C2 C9 C10 84.7(3) . . . . ?
C1 C2 C9 C14 -96.0(3) . . . . ?
C2 C3 C4 C5 175.3(3) . . . . ?
C2 C3 C8 C7 -175.5(3) . . . . ?
C2 C9 C10 C11 178.1(2) . . . . ?
C2 C9 C14 C13 -177.8(2) . . . . ?
C3 C2 C9 C10 -38.7(3) . . . . ?
C3 C2 C9 C14 140.6(2) . . . . ?
C3 C4 C5 C6 -0.3(5) . . . . ?
C4 C3 C8 C7 0.9(5) . . . . ?
C4 C5 C6 C7 1.3(5) . . . . ?
C5 C6 C7 C8 -1.2(5) . . . . ?
C6 C7 C8 C3 0.1(5) . . . . ?
C8 C3 C4 C5 -0.7(4) . . . . ?
C9 C2 C3 C4 120.6(3) . . . . ?
C9 C2 C3 C8 -63.2(3) . . . . ?
C9 C10 C11 C12 0.1(4) . . . . ?
C10 C9 C14 C13 1.4(4) . . . . ?
C10 C11 C12 C13 0.6(4) . . . . ?
C11 C12 C13 C14 -0.4(4) . . . . ?
C12 C13 C14 C9 -0.7(4) . . . . ?
C14 C9 C10 C11 -1.2(4) . . . . ?
C15 C16 C17 C18 171.1(2) . . . . ?
C15 C16 C17 C22 -9.9(4) . . . . ?
C15 C16 C23 C24 -112.6(3) . . . . ?
C15 C16 C23 C28 69.2(3) . . . . ?
C16 C17 C18 C19 178.5(3) . . . . ?
C16 C17 C22 C21 -178.6(2) . . . . ?
C16 C23 C24 C25 -177.7(2) . . . . ?
C16 C23 C28 C27 179.0(3) . . . . ?
C17 C16 C23 C24 120.8(3) . . . . ?
C17 C16 C23 C28 -57.5(3) . . . . ?
C17 C18 C19 C20 0.6(5) . . . . ?
C18 C17 C22 C21 0.4(4) . . . . ?
C18 C19 C20 C21 -0.4(5) . . . . ?
C19 C20 C21 C22 0.2(4) . . . . ?
C20 C21 C22 C17 -0.2(4) . . . . ?
C22 C17 C18 C19 -0.6(4) . . . . ?
C23 C16 C17 C18 -67.2(3) . . . . ?
C23 C16 C17 C22 111.8(3) . . . . ?
C23 C24 C25 C26 -1.3(5) . . . . ?
C24 C23 C28 C27 0.7(4) . . . . ?
C24 C25 C26 C27 0.9(5) . . . . ?
C25 C26 C27 C28 0.4(5) . . . . ?
C26 C27 C28 C23 -1.2(5) . . . . ?
C28 C23 C24 C25 0.6(4) . . . . ?

loop_
_smtbx_masks_void_nr
_smtbx_masks_void_average_x
_smtbx_masks_void_average_y
_smtbx_masks_void_average_z
_smtbx_masks_void_volume
_smtbx_masks_void_count_electrons
_smtbx_masks_void_content
1 0.000 0.384 0.250 63.1 13.3 '0.5 CH3CN'
2 0.000 0.616 0.750 63.1 12.7 '0.5 CH3CN'
3 0.500 0.116 0.750 63.1 12.7 '0.5 CH3CN'
4 0.500 0.884 0.250 63.1 13.3 '0.5 CH3CN'
